data_7064367
loop_
_publ_author_name
'Sharma, Sahil'
'Pandey, Pradeep Kumar'
'Trivedi, Manoj'
'Rath, Nigam P.'
'Sharma, Raj Kishore'

_publ_section_title
;
 Catalytic hydrogenation of carbon dioxide to methanol by homogenous
 ruthenium(ii) hydrido carbonyl complexes
;
_journal_issue 13
_journal_name_full 'New Journal of Chemistry'
_journal_page_first 5679
_journal_page_last 5686
_journal_paper_doi 10.1039/D6NJ00102E
_journal_volume 50
_journal_year 2026
_chemical_formula_moiety 'C41 H37 F6 N2 O P3 Ru'
_chemical_formula_sum 'C41 H37 F6 N2 O P3 Ru'
_chemical_formula_weight 881.71
_space_group_crystal_system monoclinic
_space_group_IT_number 11
_space_group_name_Hall '-P 2yb'
_space_group_name_H-M_alt 'P 1 21/m 1'
_atom_sites_solution_hydrogens mixed
_audit_creation_method SHELXL-2018/3
_audit_update_record
;
2026-02-28 deposited with the CCDC.	2026-03-04 downloaded from the CCDC.
;
_cell_angle_alpha 90
_cell_angle_beta 110.918(14)
_cell_angle_gamma 90
_cell_formula_units_Z 2
_cell_length_a 9.2610(11)
_cell_length_b 22.228(2)
_cell_length_c 10.4259(13)
_cell_measurement_reflns_used 813
_cell_measurement_temperature 293(2)
_cell_measurement_theta_max 32.6223
_cell_measurement_theta_min 3.3184
_cell_volume 2004.8(4)
_computing_cell_refinement
;
CrysAlisPro, Oxford Diffraction Ltd.,
Version 1.171.34.44 (release 25-10-2010 CrysAlis171 .NET)
(compiled Oct 25 2010,18:11:34)
;
_computing_data_collection
;
CrysAlisPro, Oxford Diffraction Ltd.,
Version 1.171.34.44 (release 25-10-2010 CrysAlis171 .NET)
(compiled Oct 25 2010,18:11:34)
;
_computing_data_reduction
;
CrysAlisPro, Oxford Diffraction Ltd.,
Version 1.171.34.44 (release 25-10-2010 CrysAlis171 .NET)
(compiled Oct 25 2010,18:11:34)
;
_computing_structure_refinement 'SHELXL-2018/3 (Sheldrick, 2018)'
_computing_structure_solution 'SHELXT 2018/2 (Sheldrick, 2018)'
_diffrn_ambient_temperature 293(2)
_diffrn_detector_area_resol_mean 15.9948
_diffrn_measured_fraction_theta_full 0.996
_diffrn_measured_fraction_theta_max 0.996
_diffrn_measurement_device_type 'Xcalibur, Sapphire3'
_diffrn_measurement_method \w/2\q
_diffrn_radiation_type MoK\a
_diffrn_radiation_wavelength 0.71073
_diffrn_reflns_av_R_equivalents 0.0976
_diffrn_reflns_av_unetI/netI 0.0482
_diffrn_reflns_Laue_measured_fraction_full 0.996
_diffrn_reflns_Laue_measured_fraction_max 0.996
_diffrn_reflns_limit_h_max 11
_diffrn_reflns_limit_h_min -12
_diffrn_reflns_limit_k_max 28
_diffrn_reflns_limit_k_min -28
_diffrn_reflns_limit_l_max 13
_diffrn_reflns_limit_l_min -13
_diffrn_reflns_number 29409
_diffrn_reflns_point_group_measured_fraction_full 0.996
_diffrn_reflns_point_group_measured_fraction_max 0.996
_diffrn_reflns_theta_full 25.242
_diffrn_reflns_theta_max 27.498
_diffrn_reflns_theta_min 2.984
_diffrn_source 'fine-focus sealed tube'
_exptl_absorpt_coefficient_mu 0.573
_exptl_absorpt_correction_T_max 0.8013
_exptl_absorpt_correction_T_min 0.7317
_exptl_absorpt_correction_type multi-scan
_exptl_absorpt_process_details
;
CrysAlisPro, Agilent Technologies,
Version 1.171.34.49 (release 20-01-2011 CrysAlis171 .NET)
(compiled Jan 20 2011,15:58:25)
Empirical absorption correction using spherical harmonics,
 implemented in SCALE3 ABSPACK scaling algorithm.
;
_exptl_crystal_colour Yellow
_exptl_crystal_density_diffrn 1.461
_exptl_crystal_description Block
_exptl_crystal_F_000 896
_exptl_crystal_size_max 0.23
_exptl_crystal_size_mid 0.18
_exptl_crystal_size_min 0.16
_refine_diff_density_max 1.754
_refine_diff_density_min -1.106
_refine_diff_density_rms 0.118
_refine_ls_extinction_method none
_refine_ls_goodness_of_fit_ref 1.228
_refine_ls_hydrogen_treatment constr
_refine_ls_matrix_type full
_refine_ls_number_parameters 264
_refine_ls_number_reflns 4711
_refine_ls_number_restraints 94
_refine_ls_restrained_S_all 1.255
_refine_ls_R_factor_all 0.0774
_refine_ls_R_factor_gt 0.0736
_refine_ls_shift/su_max 0.001
_refine_ls_shift/su_mean 0.000
_refine_ls_structure_factor_coef Fsqd
_refine_ls_weighting_details 'w=1/[\s^2^(Fo^2^)+(0.0734P)^2^+5.2565P] where P=(Fo^2^+2Fc^2^)/3'
_refine_ls_weighting_scheme calc
_refine_ls_wR_factor_gt 0.1855
_refine_ls_wR_factor_ref 0.1882
_reflns_Friedel_coverage 0.000
_reflns_number_gt 4439
_reflns_number_total 4711
_reflns_threshold_expression 'I > 2\s(I)'
_cod_data_source_file d6nj00102e2.cif
_cod_data_source_block Complex_2
_cod_original_sg_symbol_H-M 'P 21/m'
_cod_database_code 7064367
_shelx_shelxl_version_number 2018/3
_shelx_space_group_comment
;
The symmetry employed for this shelxl refinement is uniquely defined
by the following loop, which should always be used as a source of
symmetry information in preference to the above space-group names.
They are only intended as comments.
;
_exptl_absorpt_special_details
;
 ?
;

loop_
_space_group_symop_operation_xyz
'x, y, z'
'-x, y+1/2, -z'
'-x, -y, -z'
'x, -y-1/2, z'

loop_
_atom_site_label
_atom_site_type_symbol
_atom_site_fract_x
_atom_site_fract_y
_atom_site_fract_z
_atom_site_U_iso_or_equiv
_atom_site_adp_type
_atom_site_occupancy
_atom_site_site_symmetry_order
_atom_site_calc_flag
_atom_site_refinement_flags_posn
_atom_site_refinement_flags_adp
_atom_site_refinement_flags_occupancy
_atom_site_disorder_assembly
_atom_site_disorder_group
Ru1 Ru 0.65323(6) 0.750000 0.53613(5) 0.02804(18) Uani 1 2 d S T P . .
H1 H 0.467258 0.750000 0.469472 0.042 Uiso 1 2 d R U P . .
P1 P 0.61943(13) 0.64465(5) 0.52603(12) 0.0303(3) Uani 1 1 d . . . . .
O1 O 0.5716(8) 0.750000 0.7876(7) 0.0666(18) Uani 1 2 d S T P . .
N1 N 0.9032(7) 0.750000 0.6187(7) 0.0395(13) Uani 1 2 d S T P . .
N2 N 0.6534(9) 0.750000 0.3362(7) 0.0497(16) Uani 1 2 d S T P . .
C1 C 0.6125(9) 0.750000 0.6971(7) 0.0399(15) Uani 1 2 d S T P . .
C6 C 0.7668(5) 0.5981(2) 0.6465(5) 0.0355(10) Uani 1 1 d . . . . .
C13 C 0.4423(7) 0.5826(2) 0.6567(6) 0.0470(12) Uani 1 1 d . . . . .
H13 H 0.533338 0.563298 0.709317 0.056 Uiso 1 1 calc R U . . .
C11 C 0.7885(6) 0.5380(2) 0.6186(6) 0.0465(12) Uani 1 1 d . . . . .
H11 H 0.728019 0.521243 0.534923 0.056 Uiso 1 1 calc R U . . .
C7 C 0.8579(6) 0.6217(2) 0.7729(5) 0.0436(11) Uani 1 1 d . . . . .
H7 H 0.844730 0.661535 0.793923 0.052 Uiso 1 1 calc R U . . .
C19 C 0.4634(7) 0.5902(3) 0.2667(7) 0.0598(16) Uani 1 1 d . . . . .
H19 H 0.375810 0.588018 0.290482 0.072 Uiso 1 1 calc R U . . .
C10 C 0.8992(7) 0.5034(3) 0.7142(7) 0.0561(15) Uani 1 1 d . . . . .
H10 H 0.913073 0.463398 0.694991 0.067 Uiso 1 1 calc R U . . .
C17 C 0.3060(6) 0.6510(3) 0.4771(6) 0.0475(12) Uani 1 1 d . . . . .
H17 H 0.304618 0.678154 0.408787 0.057 Uiso 1 1 calc R U . . .
C2 C 1.0308(9) 0.750000 0.6752(9) 0.0508(19) Uani 1 2 d S T P . .
C22 C 0.7178(8) 0.5957(3) 0.1906(7) 0.0608(16) Uani 1 1 d . . . . .
H22 H 0.804584 0.597361 0.165617 0.073 Uiso 1 1 calc R U . . .
C21 C 0.5823(10) 0.5754(3) 0.0999(7) 0.072(2) Uani 1 1 d . . . . .
H21 H 0.574561 0.563931 0.011932 0.087 Uiso 1 1 calc R U . . .
C4 C 0.6247(14) 0.750000 0.2217(9) 0.066(3) Uani 1 2 d S T P . .
C8 C 0.9673(7) 0.5867(3) 0.8670(6) 0.0558(14) Uani 1 1 d . . . . .
H8 H 1.027566 0.602897 0.951450 0.067 Uiso 1 1 calc R U . . .
C20 C 0.4562(9) 0.5720(4) 0.1395(8) 0.081(2) Uani 1 1 d . . . . .
H20 H 0.363666 0.556791 0.078221 0.097 Uiso 1 1 calc R U . . .
C16 C 0.1710(7) 0.6378(3) 0.5005(8) 0.0611(17) Uani 1 1 d . . . . .
H16 H 0.078604 0.656098 0.447368 0.073 Uiso 1 1 calc R U . . .
C3 C 1.1973(11) 0.750000 0.7547(15) 0.087(4) Uani 1 2 d S T P . .
H3A H 1.252703 0.738747 0.696222 0.131 Uiso 0.5 1 calc R U P A -1
H3B H 1.219299 0.721737 0.828897 0.131 Uiso 0.5 1 calc R U P A -1
H3C H 1.228812 0.789517 0.791114 0.131 Uiso 0.5 1 calc R U P A -1
C9 C 0.9882(8) 0.5280(3) 0.8370(7) 0.0579(15) Uani 1 1 d . . . . .
H9 H 1.063519 0.504777 0.900821 0.069 Uiso 1 1 calc R U . . .
C14 C 0.3064(8) 0.5704(3) 0.6792(7) 0.0621(17) Uani 1 1 d . . . . .
H14 H 0.307165 0.543325 0.747415 0.075 Uiso 1 1 calc R U . . .
C15 C 0.1733(7) 0.5975(3) 0.6030(9) 0.0682(19) Uani 1 1 d . . . . .
H15 H 0.082762 0.589259 0.619126 0.082 Uiso 1 1 calc R U . . .
C5 C 0.582(2) 0.750000 0.0751(11) 0.115(6) Uani 1 2 d S T P . .
H5A H 0.563361 0.790552 0.041516 0.172 Uiso 0.5 1 calc R U P B -1
H5B H 0.489858 0.726538 0.034437 0.172 Uiso 0.5 1 calc R U P B -1
H5C H 0.664265 0.732909 0.051233 0.172 Uiso 0.5 1 calc R U P B -1
C18 C 0.5997(5) 0.6120(2) 0.3598(5) 0.0340(9) Uani 1 1 d . . . . .
C12 C 0.4434(5) 0.6231(2) 0.5567(5) 0.0363(10) Uani 1 1 d . . . . .
C23 C 0.7281(7) 0.6141(3) 0.3202(6) 0.0496(13) Uani 1 1 d . . . . .
H23 H 0.821966 0.628131 0.381620 0.059 Uiso 1 1 calc R U . . .
P2 P 0.9430(5) 0.250000 0.8867(4) 0.1059(13) Uani 1 2 d DS TU P . .
F1 F 1.000(2) 0.250000 1.0335(9) 0.229(7) Uani 1 2 d DS TU P . .
F2 F 0.913(3) 0.250000 0.7378(11) 0.283(9) Uani 1 2 d DS TU P . .
F3 F 1.0388(18) 0.3033(5) 0.8905(13) 0.268(6) Uani 1 1 d D U . . .
F4 F 0.8214(16) 0.2933(6) 0.8758(18) 0.337(8) Uani 1 1 d D U . . .

loop_
_atom_site_aniso_label
_atom_site_aniso_U_11
_atom_site_aniso_U_22
_atom_site_aniso_U_33
_atom_site_aniso_U_23
_atom_site_aniso_U_13
_atom_site_aniso_U_12
Ru1 0.0294(3) 0.0314(3) 0.0263(3) 0.000 0.01349(19) 0.000
P1 0.0282(6) 0.0313(6) 0.0335(6) -0.0001(4) 0.0135(5) -0.0009(4)
O1 0.074(4) 0.095(5) 0.046(3) 0.000 0.040(3) 0.000
N1 0.033(3) 0.041(3) 0.047(3) 0.000 0.017(3) 0.000
N2 0.076(5) 0.039(3) 0.035(3) 0.000 0.021(3) 0.000
C1 0.051(4) 0.042(4) 0.033(3) 0.000 0.023(3) 0.000
C6 0.033(2) 0.034(2) 0.043(3) 0.0037(19) 0.017(2) 0.0011(17)
C13 0.046(3) 0.047(3) 0.055(3) 0.007(2) 0.026(3) -0.003(2)
C11 0.047(3) 0.037(3) 0.055(3) 0.000(2) 0.017(3) 0.001(2)
C7 0.045(3) 0.044(3) 0.042(3) 0.003(2) 0.016(2) 0.005(2)
C19 0.046(3) 0.072(4) 0.059(4) -0.021(3) 0.015(3) -0.011(3)
C10 0.060(4) 0.039(3) 0.073(4) 0.011(3) 0.028(3) 0.010(2)
C17 0.034(2) 0.049(3) 0.062(3) 0.005(3) 0.020(2) -0.004(2)
C2 0.035(4) 0.055(5) 0.060(5) 0.000 0.014(4) 0.000
C22 0.075(4) 0.062(4) 0.062(4) -0.005(3) 0.043(4) 0.010(3)
C21 0.098(6) 0.076(5) 0.047(3) -0.013(3) 0.031(4) 0.012(4)
C4 0.114(9) 0.048(5) 0.039(5) 0.000 0.030(5) 0.000
C8 0.059(4) 0.062(4) 0.041(3) 0.007(3) 0.011(3) 0.011(3)
C20 0.071(5) 0.105(6) 0.054(4) -0.035(4) 0.006(4) -0.010(4)
C16 0.039(3) 0.066(4) 0.085(5) 0.004(3) 0.031(3) -0.001(3)
C3 0.037(5) 0.100(8) 0.110(10) 0.000 0.007(6) 0.000
C9 0.057(4) 0.059(3) 0.053(3) 0.021(3) 0.014(3) 0.017(3)
C14 0.067(4) 0.065(4) 0.071(4) 0.009(3) 0.045(4) -0.013(3)
C15 0.048(3) 0.071(4) 0.104(6) 0.001(4) 0.049(4) -0.009(3)
C5 0.203(17) 0.103(10) 0.031(5) 0.000 0.034(8) 0.000
C18 0.034(2) 0.032(2) 0.036(2) -0.0031(18) 0.0135(19) -0.0018(17)
C12 0.034(2) 0.037(2) 0.044(3) -0.0028(19) 0.021(2) -0.0046(18)
C23 0.046(3) 0.059(3) 0.048(3) -0.007(3) 0.022(3) 0.003(2)
P2 0.117(3) 0.101(3) 0.065(2) 0.000 -0.009(2) 0.000
F1 0.37(2) 0.206(13) 0.067(5) 0.000 0.020(8) 0.000
F2 0.54(3) 0.145(10) 0.095(7) 0.000 0.023(11) 0.000
F3 0.416(15) 0.191(9) 0.265(12) -0.076(8) 0.204(12) -0.165(10)
F4 0.276(12) 0.337(17) 0.426(18) 0.148(13) 0.160(13) 0.192(11)

loop_
_atom_type_symbol
_atom_type_description
_atom_type_scat_dispersion_real
_atom_type_scat_dispersion_imag
_atom_type_scat_source
C C 0.0033 0.0016 'International Tables Vol C Tables 4.2.6.8 and 6.1.1.4'
H H 0.0000 0.0000 'International Tables Vol C Tables 4.2.6.8 and 6.1.1.4'
N N 0.0061 0.0033 'International Tables Vol C Tables 4.2.6.8 and 6.1.1.4'
O O 0.0106 0.0060 'International Tables Vol C Tables 4.2.6.8 and 6.1.1.4'
F F 0.0171 0.0103 'International Tables Vol C Tables 4.2.6.8 and 6.1.1.4'
P P 0.1023 0.0942 'International Tables Vol C Tables 4.2.6.8 and 6.1.1.4'
Ru Ru -1.2594 0.8363 'International Tables Vol C Tables 4.2.6.8 and 6.1.1.4'

loop_
_geom_angle_atom_site_label_1
_geom_angle_atom_site_label_2
_geom_angle_atom_site_label_3
_geom_angle
_geom_angle_site_symmetry_1
_geom_angle_site_symmetry_3
_geom_angle_publ_flag
C1 Ru1 N2 169.0(3) . . ?
C1 Ru1 N1 100.1(3) . . ?
N2 Ru1 N1 90.9(3) . . ?
C1 Ru1 P1 88.49(4) . . ?
N2 Ru1 P1 90.16(4) . . ?
N1 Ru1 P1 97.12(3) . . ?
C1 Ru1 P1 88.49(4) . 4_575 ?
N2 Ru1 P1 90.16(4) . 4_575 ?
N1 Ru1 P1 97.11(3) . 4_575 ?
P1 Ru1 P1 165.76(6) . 4_575 ?
C1 Ru1 H1 81.9 . . ?
N2 Ru1 H1 87.2 . . ?
N1 Ru1 H1 178.0 . . ?
P1 Ru1 H1 82.9 . . ?
P1 Ru1 H1 82.9 4_575 . ?
C6 P1 C18 103.0(2) . . ?
C6 P1 C12 103.1(2) . . ?
C18 P1 C12 105.5(2) . . ?
C6 P1 Ru1 118.69(16) . . ?
C18 P1 Ru1 113.80(15) . . ?
C12 P1 Ru1 111.29(16) . . ?
C2 N1 Ru1 172.2(7) . . ?
C4 N2 Ru1 167.2(9) . . ?
O1 C1 Ru1 172.8(8) . . ?
C7 C6 C11 118.4(5) . . ?
C7 C6 P1 119.6(4) . . ?
C11 C6 P1 122.0(4) . . ?
C12 C13 C14 120.4(6) . . ?
C12 C13 H13 119.8 . . ?
C14 C13 H13 119.8 . . ?
C10 C11 C6 120.5(6) . . ?
C10 C11 H11 119.7 . . ?
C6 C11 H11 119.7 . . ?
C8 C7 C6 120.5(5) . . ?
C8 C7 H7 119.8 . . ?
C6 C7 H7 119.8 . . ?
C20 C19 C18 120.2(6) . . ?
C20 C19 H19 119.9 . . ?
C18 C19 H19 119.9 . . ?
C9 C10 C11 119.8(6) . . ?
C9 C10 H10 120.1 . . ?
C11 C10 H10 120.1 . . ?
C16 C17 C12 119.4(6) . . ?
C16 C17 H17 120.3 . . ?
C12 C17 H17 120.3 . . ?
N1 C2 C3 177.7(11) . . ?
C21 C22 C23 120.4(6) . . ?
C21 C22 H22 119.8 . . ?
C23 C22 H22 119.8 . . ?
C22 C21 C20 119.1(6) . . ?
C22 C21 H21 120.5 . . ?
C20 C21 H21 120.5 . . ?
N2 C4 C5 177.8(15) . . ?
C9 C8 C7 120.3(6) . . ?
C9 C8 H8 119.9 . . ?
C7 C8 H8 119.9 . . ?
C19 C20 C21 121.6(7) . . ?
C19 C20 H20 119.2 . . ?
C21 C20 H20 119.2 . . ?
C17 C16 C15 120.3(6) . . ?
C17 C16 H16 119.9 . . ?
C15 C16 H16 119.9 . . ?
C2 C3 H3A 109.5 . . ?
C2 C3 H3B 109.5 . . ?
H3A C3 H3B 109.5 . . ?
C2 C3 H3C 109.5 . . ?
H3A C3 H3C 109.5 . . ?
H3B C3 H3C 109.5 . . ?
C10 C9 C8 120.6(5) . . ?
C10 C9 H9 119.7 . . ?
C8 C9 H9 119.7 . . ?
C15 C14 C13 120.5(6) . . ?
C15 C14 H14 119.7 . . ?
C13 C14 H14 119.7 . . ?
C14 C15 C16 120.1(5) . . ?
C14 C15 H15 120.0 . . ?
C16 C15 H15 120.0 . . ?
C4 C5 H5A 109.5 . . ?
C4 C5 H5B 109.5 . . ?
H5A C5 H5B 109.5 . . ?
C4 C5 H5C 109.5 . . ?
H5A C5 H5C 109.5 . . ?
H5B C5 H5C 109.5 . . ?
C19 C18 C23 117.9(5) . . ?
C19 C18 P1 124.3(4) . . ?
C23 C18 P1 117.5(4) . . ?
C13 C12 C17 119.3(5) . . ?
C13 C12 P1 123.2(4) . . ?
C17 C12 P1 117.4(4) . . ?
C22 C23 C18 120.8(6) . . ?
C22 C23 H23 119.6 . . ?
C18 C23 H23 119.6 . . ?
F1 P2 F4 93.8(9) . 4_565 ?
F1 P2 F4 93.8(9) . . ?
F4 P2 F4 82.9(14) 4_565 . ?
F1 P2 F3 88.9(7) . 4_565 ?
F4 P2 F3 84.9(8) 4_565 4_565 ?
F4 P2 F3 167.7(11) . 4_565 ?
F1 P2 F3 88.9(7) . . ?
F4 P2 F3 167.7(11) 4_565 . ?
F4 P2 F3 84.9(8) . . ?
F3 P2 F3 107.2(13) 4_565 . ?
F1 P2 F2 169.9(12) . . ?
F4 P2 F2 93.8(8) 4_565 . ?
F4 P2 F2 93.8(8) . . ?
F3 P2 F2 85.1(7) 4_565 . ?
F3 P2 F2 85.1(7) . . ?

loop_
_geom_bond_atom_site_label_1
_geom_bond_atom_site_label_2
_geom_bond_distance
_geom_bond_site_symmetry_2
_geom_bond_publ_flag
Ru1 C1 1.847(7) . ?
Ru1 N2 2.085(6) . ?
Ru1 N1 2.163(6) . ?
Ru1 P1 2.3599(12) . ?
Ru1 P1 2.3600(12) 4_575 ?
Ru1 H1 1.6108 . ?
P1 C6 1.813(5) . ?
P1 C18 1.827(5) . ?
P1 C12 1.833(5) . ?
O1 C1 1.135(9) . ?
N1 C2 1.116(10) . ?
N2 C4 1.126(11) . ?
C6 C7 1.389(7) . ?
C6 C11 1.396(7) . ?
C13 C12 1.381(7) . ?
C13 C14 1.387(8) . ?
C13 H13 0.9300 . ?
C11 C10 1.382(8) . ?
C11 H11 0.9300 . ?
C7 C8 1.373(8) . ?
C7 H7 0.9300 . ?
C19 C20 1.366(9) . ?
C19 C18 1.377(7) . ?
C19 H19 0.9300 . ?
C10 C9 1.365(9) . ?
C10 H10 0.9300 . ?
C17 C16 1.388(7) . ?
C17 C12 1.392(7) . ?
C17 H17 0.9300 . ?
C2 C3 1.467(12) . ?
C22 C21 1.351(10) . ?
C22 C23 1.382(8) . ?
C22 H22 0.9300 . ?
C21 C20 1.372(11) . ?
C21 H21 0.9300 . ?
C4 C5 1.436(12) . ?
C8 C9 1.372(9) . ?
C8 H8 0.9300 . ?
C20 H20 0.9300 . ?
C16 C15 1.389(10) . ?
C16 H16 0.9300 . ?
C3 H3A 0.9600 . ?
C3 H3B 0.9600 . ?
C3 H3C 0.9600 . ?
C9 H9 0.9300 . ?
C14 C15 1.347(10) . ?
C14 H14 0.9300 . ?
C15 H15 0.9300 . ?
C5 H5A 0.9600 . ?
C5 H5B 0.9600 . ?
C5 H5C 0.9600 . ?
C18 C23 1.392(7) . ?
C23 H23 0.9300 . ?
P2 F1 1.429(9) . ?
P2 F4 1.455(9) 4_565 ?
P2 F4 1.455(9) . ?
P2 F3 1.472(8) 4_565 ?
P2 F3 1.472(8) . ?
P2 F2 1.476(11) . ?

loop_
_geom_hbond_atom_site_label_D
_geom_hbond_atom_site_label_H
_geom_hbond_atom_site_label_A
_geom_hbond_distance_DH
_geom_hbond_distance_HA
_geom_hbond_distance_DA
_geom_hbond_angle_DHA
_geom_hbond_site_symmetry_A
_geom_hbond_publ_flag
C17 H17 F2 0.93 2.60 3.274(13) 130.2 3_666 yes

loop_
_geom_torsion_atom_site_label_1
_geom_torsion_atom_site_label_2
_geom_torsion_atom_site_label_3
_geom_torsion_atom_site_label_4
_geom_torsion
_geom_torsion_site_symmetry_1
_geom_torsion_site_symmetry_2
_geom_torsion_site_symmetry_3
_geom_torsion_site_symmetry_4
_geom_torsion_publ_flag
C18 P1 C6 C7 153.7(4) . . . . ?
C12 P1 C6 C7 -96.6(4) . . . . ?
Ru1 P1 C6 C7 26.9(5) . . . . ?
C18 P1 C6 C11 -28.7(5) . . . . ?
C12 P1 C6 C11 80.9(5) . . . . ?
Ru1 P1 C6 C11 -155.5(4) . . . . ?
C7 C6 C11 C10 -0.7(8) . . . . ?
P1 C6 C11 C10 -178.3(4) . . . . ?
C11 C6 C7 C8 0.6(8) . . . . ?
P1 C6 C7 C8 178.2(4) . . . . ?
C6 C11 C10 C9 0.0(9) . . . . ?
C23 C22 C21 C20 -1.5(11) . . . . ?
C6 C7 C8 C9 0.2(9) . . . . ?
C18 C19 C20 C21 -1.0(13) . . . . ?
C22 C21 C20 C19 2.0(13) . . . . ?
C12 C17 C16 C15 0.4(10) . . . . ?
C11 C10 C9 C8 0.8(10) . . . . ?
C7 C8 C9 C10 -0.9(10) . . . . ?
C12 C13 C14 C15 0.6(10) . . . . ?
C13 C14 C15 C16 0.3(12) . . . . ?
C17 C16 C15 C14 -0.8(12) . . . . ?
C20 C19 C18 C23 -0.4(10) . . . . ?
C20 C19 C18 P1 173.6(6) . . . . ?
C6 P1 C18 C19 122.8(5) . . . . ?
C12 P1 C18 C19 14.9(5) . . . . ?
Ru1 P1 C18 C19 -107.4(5) . . . . ?
C6 P1 C18 C23 -63.1(4) . . . . ?
C12 P1 C18 C23 -171.0(4) . . . . ?
Ru1 P1 C18 C23 66.7(4) . . . . ?
C14 C13 C12 C17 -1.0(9) . . . . ?
C14 C13 C12 P1 176.8(5) . . . . ?
C16 C17 C12 C13 0.5(9) . . . . ?
C16 C17 C12 P1 -177.5(5) . . . . ?
C6 P1 C12 C13 2.9(5) . . . . ?
C18 P1 C12 C13 110.7(5) . . . . ?
Ru1 P1 C12 C13 -125.4(4) . . . . ?
C6 P1 C12 C17 -179.2(4) . . . . ?
C18 P1 C12 C17 -71.4(4) . . . . ?
Ru1 P1 C12 C17 52.5(4) . . . . ?
C21 C22 C23 C18 0.1(10) . . . . ?
C19 C18 C23 C22 0.8(9) . . . . ?
P1 C18 C23 C22 -173.6(5) . . . . ?
